data_7038000
loop_
_publ_author_name
'Kysliak, O.'
'Schnepf, A.'

_publ_section_title
;
 {Ge9[Si(SiMe3)3]2}(2-): a starting point for mixed substituted metalloid
 germanium clusters.
;
_journal_issue 6
_journal_name_full 'Dalton transactions (Cambridge, England : 2003)'
_journal_page_first 2404
_journal_page_last 2408
_journal_paper_doi 10.1039/c5dt04022a
_journal_volume 45
_journal_year 2016
_chemical_formula_moiety 'C54 H111 Ge9 K O3 Si12'
_chemical_formula_sum 'C54 H111 Ge9 K O3 Si12'
_chemical_formula_weight 1837.91
_chemical_name_systematic
;
 ? 
;
_chemical_properties_physical 'Air-sensitive, Moisture-sensitive'
_space_group_crystal_system triclinic
_space_group_IT_number 2
_space_group_name_Hall '-P 1'
_space_group_name_H-M_alt 'P -1'
_symmetry_space_group_name_Hall '-P 1'
_symmetry_space_group_name_H-M 'P -1'
_atom_sites_solution_hydrogens geom
_audit_creation_date 2015-12-01
_audit_creation_method
;
Olex2 1.2
(compiled 2015.09.30 svn.r3233 for OlexSys, GUI svn.r5103)
;
_audit_update_record
;
2015-12-01 deposited with the CCDC.
2015-12-14 downloaded from the CCDC.
;
_cell_angle_alpha 97.312(2)
_cell_angle_beta 94.153(2)
_cell_angle_gamma 108.939(2)
_cell_formula_units_Z 2
_cell_length_a 12.1599(11)
_cell_length_b 15.0580(14)
_cell_length_c 27.802(3)
_cell_measurement_reflns_used 6416
_cell_measurement_temperature 150(2)
_cell_measurement_theta_max 24.458
_cell_measurement_theta_min 2.389
_cell_volume 4740.7(8)
_computing_cell_refinement 'SAINT v8.34A (Bruker, 2013)'
_computing_data_collection 'APEX2 v.2014.1-1 (Bruker AXS Inc., 2014)'
_computing_data_reduction 'SAINT v8.34A (Bruker, 2013)'
_computing_molecular_graphics 'Olex2 (Dolomanov et al., 2009)'
_computing_publication_material 'Olex2 (Dolomanov et al., 2009)'
_computing_structure_refinement 'ShelXL (Sheldrick, 2015)'
_computing_structure_solution 'SHELXS-97 (Sheldrick, 1990)'
_diffrn_ambient_temperature 150
_diffrn_measured_fraction_theta_full 0.997
_diffrn_measured_fraction_theta_max 0.992
_diffrn_measurement_device_type 'Bruker P4'
_diffrn_measurement_method '\w scans'
_diffrn_radiation_monochromator graphite
_diffrn_radiation_type MoK\a
_diffrn_radiation_wavelength 0.71073
_diffrn_reflns_av_R_equivalents 0.0467
_diffrn_reflns_av_unetI/netI 0.0844
_diffrn_reflns_laue_measured_fraction_full 0.997
_diffrn_reflns_laue_measured_fraction_max 0.992
_diffrn_reflns_limit_h_max 15
_diffrn_reflns_limit_h_min -15
_diffrn_reflns_limit_k_max 18
_diffrn_reflns_limit_k_min -18
_diffrn_reflns_limit_l_max 34
_diffrn_reflns_limit_l_min -34
_diffrn_reflns_number 39721
_diffrn_reflns_point_group_measured_fraction_full 0.997
_diffrn_reflns_point_group_measured_fraction_max 0.992
_diffrn_reflns_theta_full 25.242
_diffrn_reflns_theta_max 26.406
_diffrn_reflns_theta_min 1.448
_exptl_absorpt_coefficient_mu 3.037
_exptl_absorpt_correction_T_max 0.7454
_exptl_absorpt_correction_T_min 0.5904
_exptl_absorpt_correction_type multi-scan
_exptl_absorpt_process_details
;
SADABS-2012/1 (Bruker,2012) was used for absorption correction.
wR2(int) was 0.1097 before and 0.0434 after correction.
The Ratio of minimum to maximum transmission is 0.7921.
The \l/2 correction factor is 0.0000.
;
_exptl_crystal_colour orange
_exptl_crystal_colour_primary orange
_exptl_crystal_density_diffrn 1.288
_exptl_crystal_density_method 'not measured'
_exptl_crystal_description needle
_exptl_crystal_F_000 1868
_exptl_crystal_size_max 0.413
_exptl_crystal_size_mid 0.106
_exptl_crystal_size_min 0.056
_refine_diff_density_max 0.865
_refine_diff_density_min -0.531
_refine_diff_density_rms 0.097
_refine_ls_extinction_method none
_refine_ls_goodness_of_fit_ref 0.934
_refine_ls_hydrogen_treatment constr
_refine_ls_matrix_type full
_refine_ls_number_parameters 721
_refine_ls_number_reflns 19284
_refine_ls_number_restraints 6
_refine_ls_restrained_S_all 0.935
_refine_ls_R_factor_all 0.0859
_refine_ls_R_factor_gt 0.0469
_refine_ls_shift/su_max 0.002
_refine_ls_shift/su_mean 0.000
_refine_ls_structure_factor_coef Fsqd
_refine_ls_weighting_details 'w=1/[\s^2^(Fo^2^)+(0.0433P)^2^] where P=(Fo^2^+2Fc^2^)/3'
_refine_ls_weighting_scheme calc
_refine_ls_wR_factor_gt 0.0937
_refine_ls_wR_factor_ref 0.1031
_reflns_Friedel_coverage 0.000
_reflns_number_gt 12225
_reflns_number_total 19284
_reflns_threshold_expression 'I > 2\s(I)'
_cod_data_source_file c5dt04022a2.cif
_cod_data_source_block k30p-1
_cod_depositor_comments 'Adding full bibliography for 7037998--7038001.cif.'
_cod_database_code 7038000
_shelx_space_group_comment
;
The symmetry employed for this shelxl refinement is uniquely defined
by the following loop, which should always be used as a source of
symmetry information in preference to the above space-group names.
They are only intended as comments.
;
_olex2_refinement_description
;
1. Fixed Uiso
 At 1.2 times of:
  All C(H) groups, All C(H,H) groups
 At 1.5 times of:
  All C(H,H,H) groups
2. Restrained distances
 C122-C121 = C123-C122 = C132-C131 = C133-C132 = C131-C130 = C121-C120
 1.54 with sigma of 0.02
3. Others
 Fixed Sof: C10A(0.5) H10A(0.5) H10B(0.5) H10C(0.5) C10C(0.5) H10D(0.5)
 H10E(0.5) H10F(0.5) C10B(0.5) H10G(0.5) H10H(0.5) H10I(0.5) C30C(0.5)
 H30A(0.5) H30B(0.5) H30C(0.5) C30B(0.5) H30D(0.5) H30E(0.5) H30F(0.5)
 C30A(0.5) H30G(0.5) H30H(0.5) H30I(0.5) C30F(0.5) H30J(0.5) H30K(0.5)
 H30L(0.5) C30E(0.5) H30M(0.5) H30N(0.5) H30O(0.5) C30D(0.5) H30P(0.5)
 H30Q(0.5) H30R(0.5) O110(0.5) C110(0.5) H11J(0.5) H11K(0.5) C111(0.5)
 H11L(0.5) H11M(0.5) C112(0.5) H11N(0.5) H11O(0.5) C113(0.5) H11P(0.5)
 H11Q(0.5) C120(0.5) H12J(0.5) H12K(0.5) C121(0.5) H12L(0.5) H12M(0.5)
 C122(0.5) H12N(0.5) H12O(0.5) C123(0.5) H12P(0.5) H12Q(0.5) C130(0.5)
 H13A(0.5) H13B(0.5) C131(0.5) H13C(0.5) H13D(0.5) C132(0.5) H13E(0.5)
 H13F(0.5) C133(0.5) H13G(0.5) H13H(0.5) C1(0.5) H1A(0.5) H1B(0.5) H1C(0.5)
 C0AA(0.5) H0AA(0.5) H0AB(0.5) H0AC(0.5) C1AA(0.5) H1AA(0.5) H1AB(0.5)
 H1AC(0.5) O121(0.5) C3(0.5) H3A(0.5) H3B(0.5) C4(0.5) H4A(0.5) H4B(0.5)
 C5(0.5) H5A(0.5) H5B(0.5) C7(0.5) H7A(0.5) H7B(0.5)
4.a Secondary CH2 refined with riding coordinates:
 C100(H10J,H10K), C101(H10L,H10M), C102(H10N,H10O), C103(H10P,H10Q), C110(H11J,
 H11K), C111(H11L,H11M), C112(H11N,H11O), C113(H11P,H11Q), C120(H12J,H12K),
 C121(H12L,H12M), C122(H12N,H12O), C123(H12P,H12Q), C130(H13A,H13B), C131(H13C,
 H13D), C132(H13E,H13F), C133(H13G,H13H), C3(H3A,H3B), C4(H4A,H4B), C5(H5A,H5B),
  C7(H7A,H7B)
4.b Me refined with riding coordinates:
 C10A(H10A,H10B,H10C), C10C(H10D,H10E,H10F), C10B(H10G,H10H,H10I), C1(H1A,H1B,
 H1C), C0AA(H0AA,H0AB,H0AC), C1AA(H1AA,H1AB,H1AC)
4.c Aromatic/amide H refined with riding coordinates:
 C22H(H22H), C22N(H22N), C22F(H22F), C22R(H22R), C22Q(H22Q), C22P(H22P),
 C22O(H22O), C22L(H22L), C22B(H22B), C22E(H22E), C22K(H22K), C22I(H22I),
 C22D(H22D), C22J(H22J), C22C(H22C)
4.d Idealised Me refined as rotating group:
 C11C(H11A,H11B,H11C), C11B(H11D,H11E,H11F), C11A(H11G,H11H,H11I), C12B(H12A,
 H12B,H12C), C12A(H12D,H12E,H12F), C12C(H12G,H12H,H12I), C20C(H20A,H20B,H20C),
 C20B(H20D,H20E,H20F), C20A(H20G,H20H,H20I), C21C(H21A,H21B,H21C), C21B(H21D,
 H21E,H21F), C21A(H21G,H21H,H21I), C30C(H30A,H30B,H30C), C30B(H30D,H30E,H30F),
 C30A(H30G,H30H,H30I), C30F(H30J,H30K,H30L), C30E(H30M,H30N,H30O), C30D(H30P,
 H30Q,H30R), C31C(H31A,H31B,H31C), C31B(H31D,H31E,H31F), C31A(H31G,H31H,H31I),
 C32C(H32A,H32B,H32C), C32B(H32D,H32E,H32F), C32A(H32G,H32H,H32I)
;
_shelx_shelxl_version_number 2014/7
_olex2_submission_special_instructions 'No special instructions were received'

loop_
_space_group_symop_operation_xyz
'x, y, z'
'-x, -y, -z'

loop_
_atom_site_label
_atom_site_type_symbol
_atom_site_fract_x
_atom_site_fract_y
_atom_site_fract_z
_atom_site_U_iso_or_equiv
_atom_site_adp_type
_atom_site_occupancy
_atom_site_site_symmetry_order
_atom_site_calc_flag
_atom_site_refinement_flags_posn
_atom_site_refinement_flags_occupancy
_atom_site_disorder_assembly
_atom_site_disorder_group
Ge1 Ge 0.29996(5) 1.18111(4) 0.84709(2) 0.03648(13) Uani 1 1 d . . . .
Ge2 Ge 0.20777(4) 1.07519(3) 0.71843(2) 0.02747(11) Uani 1 1 d . . . .
Ge3 Ge 0.34554(4) 1.32394(3) 0.74842(2) 0.03441(13) Uani 1 1 d . . . .
Ge4 Ge 0.13516(4) 1.21544(3) 0.72315(2) 0.03396(13) Uani 1 1 d . . . .
Ge5 Ge 0.21330(5) 1.29684(4) 0.81538(2) 0.03863(14) Uani 1 1 d . . . .
Ge6 Ge 0.10694(4) 1.10718(4) 0.79231(2) 0.03472(13) Uani 1 1 d . . . .
Ge7 Ge 0.36852(4) 1.08209(3) 0.78420(2) 0.03076(12) Uani 1 1 d . . . .
Ge8 Ge 0.41047(4) 1.18884(3) 0.71349(2) 0.03026(12) Uani 1 1 d . . . .
Ge9 Ge 0.47366(4) 1.27191(3) 0.80715(2) 0.03523(13) Uani 1 1 d . . . .
Si1 Si 0.30830(13) 1.15668(10) 0.92980(4) 0.0373(3) Uani 1 1 d . . . .
Si2 Si 0.10899(10) 0.93271(8) 0.66219(4) 0.0210(2) Uani 1 1 d . . . .
Si3 Si 0.41439(12) 1.48218(9) 0.73199(4) 0.0326(3) Uani 1 1 d . . . .
Si10 Si 0.24572(14) 0.99141(10) 0.92843(5) 0.0442(4) Uani 1 1 d . . . .
Si11 Si 0.18296(16) 1.22368(12) 0.96860(5) 0.0580(4) Uani 1 1 d . . . .
Si12 Si 0.50132(14) 1.23499(11) 0.96659(5) 0.0482(4) Uani 1 1 d . . . .
Si20 Si 0.05353(11) 0.80469(9) 0.70691(4) 0.0313(3) Uani 1 1 d . . . .
Si21 Si -0.06402(11) 0.94632(9) 0.62472(4) 0.0296(3) Uani 1 1 d . . . .
Si22 Si 0.22567(10) 0.91058(8) 0.60094(4) 0.0211(2) Uani 1 1 d . . . .
Si30 Si 0.47285(18) 1.58955(12) 0.80551(6) 0.0684(5) Uani 1 1 d . . . .
Si31 Si 0.57187(13) 1.49479(10) 0.68615(6) 0.0467(4) Uani 1 1 d . . . .
Si32 Si 0.25661(13) 1.49832(10) 0.68510(5) 0.0462(4) Uani 1 1 d . . . .
C10A C 0.3332(11) 0.9305(9) 0.8900(4) 0.047(3) Uiso 0.5 1 d . P A 1
H10A H 0.4166 0.9587 0.9025 0.070 Uiso 0.5 1 calc R P A 1
H10B H 0.3063 0.8624 0.8921 0.070 Uiso 0.5 1 calc R P A 1
H10C H 0.3216 0.9391 0.8559 0.070 Uiso 0.5 1 calc R P A 1
C10C C 0.0884(12) 0.9381(10) 0.9050(5) 0.070(4) Uiso 0.5 1 d . P A 1
H10D H 0.0754 0.9532 0.8722 0.106 Uiso 0.5 1 calc R P A 1
H10E H 0.0637 0.8689 0.9034 0.106 Uiso 0.5 1 calc R P A 1
H10F H 0.0426 0.9638 0.9269 0.106 Uiso 0.5 1 calc R P A 1
C10B C 0.2717(10) 0.9626(8) 0.9917(3) 0.047(3) Uiso 0.5 1 d . P A 1
H10G H 0.3552 0.9910 1.0040 0.070 Uiso 0.5 1 calc R P A 1
H10H H 0.2262 0.9884 1.0137 0.070 Uiso 0.5 1 calc R P A 1
H10I H 0.2473 0.8934 0.9902 0.070 Uiso 0.5 1 calc R P A 1
C11C C 0.0313(6) 1.1672(6) 0.9372(3) 0.112(3) Uani 1 1 d . . . .
H11A H 0.0317 1.1694 0.9021 0.167 Uiso 1 1 calc GR . . .
H11B H -0.0186 1.2016 0.9505 0.167 Uiso 1 1 calc GR . . .
H11C H 0.0009 1.1008 0.9423 0.167 Uiso 1 1 calc GR . . .
C11B C 0.1845(8) 1.2044(6) 1.0335(2) 0.118(3) Uani 1 1 d . . . .
H11D H 0.1545 1.1361 1.0347 0.176 Uiso 1 1 calc GR . . .
H11E H 0.1349 1.2355 1.0500 0.176 Uiso 1 1 calc GR . . .
H11F H 0.2649 1.2316 1.0499 0.176 Uiso 1 1 calc GR . . .
C11A C 0.2279(7) 1.3529(5) 0.9669(3) 0.107(3) Uani 1 1 d . . . .
H11G H 0.3040 1.3853 0.9866 0.161 Uiso 1 1 calc GR . . .
H11H H 0.1693 1.3780 0.9800 0.161 Uiso 1 1 calc GR . . .
H11I H 0.2342 1.3640 0.9330 0.161 Uiso 1 1 calc GR . . .
C12B C 0.5113(6) 1.2178(5) 1.03194(19) 0.102(3) Uani 1 1 d . . . .
H12A H 0.4554 1.2413 1.0485 0.152 Uiso 1 1 calc GR . . .
H12B H 0.5909 1.2530 1.0480 0.152 Uiso 1 1 calc GR . . .
H12C H 0.4929 1.1499 1.0336 0.152 Uiso 1 1 calc GR . . .
C12A C 0.5473(6) 1.3648(4) 0.9641(3) 0.111(3) Uani 1 1 d . . . .
H12D H 0.5488 1.3748 0.9299 0.167 Uiso 1 1 calc GR . . .
H12E H 0.6257 1.3966 0.9820 0.167 Uiso 1 1 calc GR . . .
H12F H 0.4918 1.3913 0.9790 0.167 Uiso 1 1 calc GR . . .
C12C C 0.6034(5) 1.1875(5) 0.9341(2) 0.094(2) Uani 1 1 d . . . .
H12G H 0.5876 1.1210 0.9382 0.141 Uiso 1 1 calc GR . . .
H12H H 0.6843 1.2250 0.9477 0.141 Uiso 1 1 calc GR . . .
H12I H 0.5923 1.1914 0.8993 0.141 Uiso 1 1 calc GR . . .
C20C C -0.0638(4) 0.8206(4) 0.74346(17) 0.0468(13) Uani 1 1 d . . . .
H20A H -0.0357 0.8840 0.7633 0.070 Uiso 1 1 calc GR . . .
H20B H -0.0836 0.7722 0.7649 0.070 Uiso 1 1 calc GR . . .
H20C H -0.1335 0.8140 0.7213 0.070 Uiso 1 1 calc GR . . .
C20B C -0.0077(4) 0.6863(3) 0.66678(18) 0.0468(13) Uani 1 1 d . . . .
H20D H -0.0685 0.6877 0.6420 0.070 Uiso 1 1 calc GR . . .
H20E H -0.0419 0.6372 0.6866 0.070 Uiso 1 1 calc GR . . .
H20F H 0.0550 0.6720 0.6507 0.070 Uiso 1 1 calc GR . . .
C20A C 0.1772(4) 0.8031(4) 0.75058(17) 0.0488(14) Uani 1 1 d . . . .
H20G H 0.2384 0.7916 0.7323 0.073 Uiso 1 1 calc GR . . .
H20H H 0.1483 0.7524 0.7701 0.073 Uiso 1 1 calc GR . . .
H20I H 0.2095 0.8645 0.7722 0.073 Uiso 1 1 calc GR . . .
C21C C -0.1431(4) 0.9960(3) 0.67035(16) 0.0400(12) Uani 1 1 d . . . .
H21A H -0.1572 0.9575 0.6966 0.060 Uiso 1 1 calc GR . . .
H21B H -0.2182 0.9947 0.6543 0.060 Uiso 1 1 calc GR . . .
H21C H -0.0954 1.0617 0.6841 0.060 Uiso 1 1 calc GR . . .
C21B C -0.1646(4) 0.8257(3) 0.59571(16) 0.0411(12) Uani 1 1 d . . . .
H21D H -0.1226 0.7948 0.5743 0.062 Uiso 1 1 calc GR . . .
H21E H -0.2318 0.8318 0.5765 0.062 Uiso 1 1 calc GR . . .
H21F H -0.1921 0.7873 0.6212 0.062 Uiso 1 1 calc GR . . .
C21A C -0.0375(4) 1.0256(4) 0.57710(16) 0.0477(14) Uani 1 1 d . . . .
H21G H 0.0097 1.0906 0.5924 0.072 Uiso 1 1 calc GR . . .
H21H H -0.1126 1.0254 0.5617 0.072 Uiso 1 1 calc GR . . .
H21I H 0.0044 1.0025 0.5523 0.072 Uiso 1 1 calc GR . . .
C22G C 0.2795(4) 1.0151(3) 0.56771(14) 0.0243(9) Uani 1 1 d . . . .
C22A C 0.1366(4) 0.8061(3) 0.55398(14) 0.0251(9) Uani 1 1 d . . . .
C22M C 0.3571(3) 0.8828(3) 0.62635(14) 0.0236(9) Uani 1 1 d . . . .
C22H C 0.2709(4) 1.1035(3) 0.58241(15) 0.0319(11) Uani 1 1 d . . . .
H22H H 0.2341 1.1132 0.6107 0.038 Uiso 1 1 calc R . . .
C22N C 0.3963(4) 0.9036(3) 0.67597(15) 0.0318(11) Uani 1 1 d . . . .
H22N H 0.3563 0.9327 0.6976 0.038 Uiso 1 1 calc R . . .
C22F C 0.0646(4) 0.8158(3) 0.51523(15) 0.0338(11) Uani 1 1 d . . . .
H22F H 0.0658 0.8777 0.5109 0.041 Uiso 1 1 calc R . . .
C22R C 0.4195(4) 0.8417(3) 0.59662(15) 0.0323(11) Uani 1 1 d . . . .
H22R H 0.3951 0.8265 0.5625 0.039 Uiso 1 1 calc R . . .
C22Q C 0.5165(4) 0.8220(3) 0.61486(17) 0.0404(12) Uani 1 1 d . . . .
H22Q H 0.5577 0.7942 0.5933 0.048 Uiso 1 1 calc R . . .
C22P C 0.5531(4) 0.8426(3) 0.66399(18) 0.0393(12) Uani 1 1 d . . . .
H22P H 0.6196 0.8290 0.6766 0.047 Uiso 1 1 calc R . . .
C22O C 0.4932(4) 0.8828(3) 0.69487(17) 0.0419(13) Uani 1 1 d . . . .
H22O H 0.5174 0.8964 0.7290 0.050 Uiso 1 1 calc R . . .
C22L C 0.3331(4) 1.0045(3) 0.52585(16) 0.0388(12) Uani 1 1 d . . . .
H22L H 0.3386 0.9442 0.5142 0.047 Uiso 1 1 calc R . . .
C22B C 0.1331(5) 0.7141(3) 0.55806(16) 0.0449(13) Uani 1 1 d . . . .
H22B H 0.1819 0.7046 0.5838 0.054 Uiso 1 1 calc R . . .
C22E C -0.0091(4) 0.7378(3) 0.48271(15) 0.0437(13) Uani 1 1 d . . . .
H22E H -0.0576 0.7464 0.4566 0.052 Uiso 1 1 calc R . . .
C22K C 0.3785(4) 1.0791(4) 0.50073(17) 0.0479(13) Uani 1 1 d . . . .
H22K H 0.4159 1.0702 0.4725 0.057 Uiso 1 1 calc R . . .
C22I C 0.3146(4) 1.1787(3) 0.55694(16) 0.0415(12) Uani 1 1 d . . . .
H22I H 0.3065 1.2386 0.5674 0.050 Uiso 1 1 calc R . . .
C22D C -0.0112(5) 0.6484(4) 0.48858(18) 0.0578(16) Uani 1 1 d . . . .
H22D H -0.0626 0.5948 0.4668 0.069 Uiso 1 1 calc R . . .
C22J C 0.3693(4) 1.1656(4) 0.51672(17) 0.0476(14) Uani 1 1 d . . . .
H22J H 0.4013 1.2172 0.4997 0.057 Uiso 1 1 calc R . . .
C22C C 0.0601(5) 0.6357(4) 0.52547(19) 0.0649(18) Uani 1 1 d . . . .
H22C H 0.0597 0.5736 0.5288 0.078 Uiso 1 1 calc R . . .
C30C C 0.3450(18) 1.6181(15) 0.8236(7) 0.161(8) Uiso 0.5 1 d . P B 1
H30A H 0.3083 1.6375 0.7961 0.242 Uiso 0.5 1 calc GR P B 1
H30B H 0.3696 1.6702 0.8514 0.242 Uiso 0.5 1 calc GR P B 1
H30C H 0.2886 1.5619 0.8330 0.242 Uiso 0.5 1 calc GR P B 1
C30B C 0.5196(13) 1.5399(10) 0.8557(5) 0.081(4) Uiso 0.5 1 d . P B 1
H30D H 0.4528 1.4888 0.8635 0.122 Uiso 0.5 1 calc GR P B 1
H30E H 0.5505 1.5897 0.8844 0.122 Uiso 0.5 1 calc GR P B 1
H30F H 0.5809 1.5142 0.8465 0.122 Uiso 0.5 1 calc GR P B 1
C30A C 0.6100(14) 1.6957(11) 0.7991(6) 0.110(5) Uiso 0.5 1 d . P B 1
H30G H 0.6714 1.6718 0.7880 0.165 Uiso 0.5 1 calc GR P B 1
H30H H 0.6387 1.7370 0.8308 0.165 Uiso 0.5 1 calc GR P B 1
H30I H 0.5894 1.7321 0.7752 0.165 Uiso 0.5 1 calc GR P B 1
C30F C 0.4500(13) 1.7014(10) 0.8015(5) 0.095(5) Uiso 0.5 1 d . P B 2
H30J H 0.4762 1.7234 0.7712 0.143 Uiso 0.5 1 calc GR P B 2
H30K H 0.4948 1.7487 0.8296 0.143 Uiso 0.5 1 calc GR P B 2
H30L H 0.3665 1.6925 0.8015 0.143 Uiso 0.5 1 calc GR P B 2
C30E C 0.4133(15) 1.5402(11) 0.8586(5) 0.114(5) Uiso 0.5 1 d . P B 2
H30M H 0.3281 1.5253 0.8549 0.171 Uiso 0.5 1 calc GR P B 2
H30N H 0.4484 1.5867 0.8882 0.171 Uiso 0.5 1 calc GR P B 2
H30O H 0.4313 1.4820 0.8612 0.171 Uiso 0.5 1 calc GR P B 2
C30D C 0.634(2) 1.6095(16) 0.8276(8) 0.185(9) Uiso 0.5 1 d . P B 2
H30P H 0.6523 1.5522 0.8164 0.277 Uiso 0.5 1 calc GR P B 2
H30Q H 0.6465 1.6232 0.8634 0.277 Uiso 0.5 1 calc GR P B 2
H30R H 0.6847 1.6634 0.8143 0.277 Uiso 0.5 1 calc GR P B 2
C31C C 0.6343(5) 1.6187(4) 0.6718(2) 0.0709(18) Uani 1 1 d . . . .
H31A H 0.5748 1.6328 0.6514 0.106 Uiso 1 1 calc GR . . .
H31B H 0.7025 1.6237 0.6542 0.106 Uiso 1 1 calc GR . . .
H31C H 0.6582 1.6643 0.7023 0.106 Uiso 1 1 calc GR . . .
C31B C 0.6903(5) 1.4655(5) 0.7206(3) 0.086(2) Uani 1 1 d . . . .
H31D H 0.7193 1.5104 0.7512 0.129 Uiso 1 1 calc GR . . .
H31E H 0.7548 1.4703 0.7007 0.129 Uiso 1 1 calc GR . . .
H31F H 0.6589 1.4007 0.7278 0.129 Uiso 1 1 calc GR . . .
C31A C 0.5236(6) 1.4110(4) 0.6277(2) 0.0756(19) Uani 1 1 d . . . .
H31G H 0.4874 1.3462 0.6344 0.113 Uiso 1 1 calc GR . . .
H31H H 0.5914 1.4142 0.6101 0.113 Uiso 1 1 calc GR . . .
H31I H 0.4664 1.4285 0.6077 0.113 Uiso 1 1 calc GR . . .
C32C C 0.3007(5) 1.6140(4) 0.6608(2) 0.0722(19) Uani 1 1 d . . . .
H32A H 0.3392 1.6664 0.6877 0.108 Uiso 1 1 calc GR . . .
H32B H 0.2309 1.6233 0.6455 0.108 Uiso 1 1 calc GR . . .
H32C H 0.3549 1.6128 0.6365 0.108 Uiso 1 1 calc GR . . .
C32B C 0.2022(6) 1.4019(5) 0.6318(2) 0.089(2) Uani 1 1 d . . . .
H32D H 0.2556 1.4152 0.6068 0.134 Uiso 1 1 calc GR . . .
H32E H 0.1239 1.3984 0.6182 0.134 Uiso 1 1 calc GR . . .
H32F H 0.1982 1.3412 0.6420 0.134 Uiso 1 1 calc GR . . .
C32A C 0.1343(5) 1.4919(5) 0.7219(2) 0.082(2) Uani 1 1 d . . . .
H32G H 0.1136 1.4330 0.7360 0.124 Uiso 1 1 calc GR . . .
H32H H 0.0662 1.4927 0.7010 0.124 Uiso 1 1 calc GR . . .
H32I H 0.1581 1.5467 0.7483 0.124 Uiso 1 1 calc GR . . .
K1 K 0.65693(12) 1.10818(11) 0.72935(5) 0.0748(4) Uani 1 1 d . . . .
O100 O 0.6799(3) 1.0008(2) 0.79630(11) 0.0465(9) Uani 1 1 d . . . .
C100 C 0.7669(5) 0.9581(5) 0.8009(2) 0.0664(17) Uani 1 1 d . . . .
H10J H 0.8421 1.0005 0.7929 0.080 Uiso 1 1 calc R . . .
H10K H 0.7437 0.8972 0.7781 0.080 Uiso 1 1 calc R . . .
C101 C 0.7799(6) 0.9411(5) 0.8520(2) 0.090(2) Uani 1 1 d . . . .
H10L H 0.7754 0.8745 0.8529 0.107 Uiso 1 1 calc R . . .
H10M H 0.8560 0.9841 0.8696 0.107 Uiso 1 1 calc R . . .
C102 C 0.6833(7) 0.9604(6) 0.8739(2) 0.090(3) Uani 1 1 d . . . .
H10N H 0.7129 1.0175 0.8994 0.109 Uiso 1 1 calc R . . .
H10O H 0.6382 0.9057 0.8889 0.109 Uiso 1 1 calc R . . .
C103 C 0.6085(5) 0.9764(4) 0.83350(18) 0.0584(16) Uani 1 1 d . . . .
H10P H 0.5407 0.9179 0.8214 0.070 Uiso 1 1 calc R . . .
H10Q H 0.5789 1.0284 0.8449 0.070 Uiso 1 1 calc R . . .
O110 O 0.7198(8) 1.1846(7) 0.6544(3) 0.061(3) Uiso 0.5 1 d . P C 1
C110 C 0.637(2) 1.1706(16) 0.6034(8) 0.075(7) Uiso 0.5 1 d . P C 1
H11J H 0.6140 1.1049 0.5854 0.090 Uiso 0.5 1 calc R P C 1
H11K H 0.5650 1.1861 0.6091 0.090 Uiso 0.5 1 calc R P C 1
C111 C 0.716(2) 1.2404(16) 0.5768(8) 0.093(8) Uiso 0.5 1 d . P C 1
H11L H 0.7487 1.2073 0.5517 0.112 Uiso 0.5 1 calc R P C 1
H11M H 0.6718 1.2756 0.5604 0.112 Uiso 0.5 1 calc R P C 1
C112 C 0.8084(17) 1.3054(13) 0.6127(7) 0.063(5) Uiso 0.5 1 d . P C 1
H11N H 0.8810 1.3309 0.5975 0.075 Uiso 0.5 1 calc R P C 1
H11O H 0.7852 1.3593 0.6271 0.075 Uiso 0.5 1 calc R P C 1
C113 C 0.8258(15) 1.2527(12) 0.6483(6) 0.091(6) Uiso 0.5 1 d . P C 1
H11P H 0.8595 1.2958 0.6797 0.109 Uiso 0.5 1 calc R P C 1
H11Q H 0.8820 1.2207 0.6387 0.109 Uiso 0.5 1 calc R P C 1
O120 O 0.8083(4) 1.2444(4) 0.7906(2) 0.1064(17) Uani 1 1 d . . . .
C120 C 0.8610(13) 1.2320(9) 0.8394(5) 0.071(4) Uiso 0.5 1 d D P C 1
H12J H 0.8002 1.1884 0.8553 0.085 Uiso 0.5 1 calc R P C 1
H12K H 0.9238 1.2044 0.8345 0.085 Uiso 0.5 1 calc R P C 1
C121 C 0.9105(12) 1.3283(8) 0.8710(4) 0.073(4) Uiso 0.5 1 d D P C 1
H12L H 0.8495 1.3475 0.8868 0.087 Uiso 0.5 1 calc R P C 1
H12M H 0.9747 1.3320 0.8961 0.087 Uiso 0.5 1 calc R P C 1
C122 C 0.9531(17) 1.3831(16) 0.8322(7) 0.158(10) Uiso 0.5 1 d D P C 1
H12N H 1.0094 1.3612 0.8142 0.189 Uiso 0.5 1 calc R P C 1
H12O H 0.9855 1.4526 0.8436 0.189 Uiso 0.5 1 calc R P C 1
C123 C 0.8302(18) 1.350(2) 0.8040(9) 0.168(10) Uiso 0.5 1 d D P C 1
H12P H 0.7724 1.3630 0.8248 0.202 Uiso 0.5 1 calc R P C 1
H12Q H 0.8291 1.3811 0.7746 0.202 Uiso 0.5 1 calc R P C 1
C130 C 0.811(2) 1.2551(16) 0.8380(10) 0.177(11) Uiso 0.5 1 d D P C 2
H13A H 0.8714 1.2309 0.8512 0.212 Uiso 0.5 1 calc R P C 2
H13B H 0.7345 1.2142 0.8457 0.212 Uiso 0.5 1 calc R P C 2
C131 C 0.8357(19) 1.3579(14) 0.8658(7) 0.148(7) Uiso 0.5 1 d D P C 2
H13C H 0.7649 1.3757 0.8696 0.177 Uiso 0.5 1 calc R P C 2
H13D H 0.8877 1.3737 0.8970 0.177 Uiso 0.5 1 calc R P C 2
C132 C 0.899(3) 1.391(2) 0.8214(8) 0.212(13) Uiso 0.5 1 d D P C 2
H13E H 0.8782 1.4465 0.8140 0.254 Uiso 0.5 1 calc R P C 2
H13F H 0.9841 1.4149 0.8327 0.254 Uiso 0.5 1 calc R P C 2
C133 C 0.8822(12) 1.3268(9) 0.7743(4) 0.073(4) Uiso 0.5 1 d D P C 2
H13G H 0.8421 1.3462 0.7473 0.088 Uiso 0.5 1 calc R P C 2
H13H H 0.9562 1.3197 0.7649 0.088 Uiso 0.5 1 calc R P C 2
C1 C 0.2077(12) 0.9605(9) 0.9907(4) 0.071(4) Uiso 0.5 1 d . P A 2
H1A H 0.1468 0.9862 1.0007 0.106 Uiso 0.5 1 calc R P A 2
H1B H 0.1789 0.8913 0.9889 0.106 Uiso 0.5 1 calc R P A 2
H1C H 0.2777 0.9883 1.0147 0.106 Uiso 0.5 1 calc R P A 2
C0AA C 0.3600(13) 0.9460(11) 0.9065(5) 0.066(4) Uiso 0.5 1 d . P A 2
H0AA H 0.4327 0.9758 0.9289 0.100 Uiso 0.5 1 calc R P A 2
H0AB H 0.3342 0.8769 0.9052 0.100 Uiso 0.5 1 calc R P A 2
H0AC H 0.3738 0.9613 0.8738 0.100 Uiso 0.5 1 calc R P A 2
C1AA C 0.1070(10) 0.9325(8) 0.8845(4) 0.049(3) Uiso 0.5 1 d . P A 2
H1AA H 0.0451 0.9558 0.8955 0.074 Uiso 0.5 1 calc R P A 2
H1AB H 0.1219 0.9479 0.8518 0.074 Uiso 0.5 1 calc R P A 2
H1AC H 0.0822 0.8634 0.8833 0.074 Uiso 0.5 1 calc R P A 2
O121 O 0.7078(8) 1.1524(6) 0.6394(3) 0.052(2) Uiso 0.5 1 d . P C 2
C3 C 0.782(2) 1.2907(19) 0.6037(9) 0.104(9) Uiso 0.5 1 d . P C 2
H3A H 0.7690 1.3419 0.6263 0.125 Uiso 0.5 1 calc R P C 2
H3B H 0.8420 1.3193 0.5829 0.125 Uiso 0.5 1 calc R P C 2
C4 C 0.6773(16) 1.2318(12) 0.5757(7) 0.066(5) Uiso 0.5 1 d . P C 2
H4A H 0.6919 1.2089 0.5426 0.080 Uiso 0.5 1 calc R P C 2
H4B H 0.6204 1.2658 0.5727 0.080 Uiso 0.5 1 calc R P C 2
C5 C 0.8168(12) 1.2184(10) 0.6324(5) 0.064(4) Uiso 0.5 1 d . P C 2
H5A H 0.8625 1.1863 0.6132 0.077 Uiso 0.5 1 calc R P C 2
H5B H 0.8637 1.2511 0.6642 0.077 Uiso 0.5 1 calc R P C 2
C7 C 0.631(2) 1.1460(17) 0.6051(9) 0.100(10) Uiso 0.5 1 d . P C 2
H7A H 0.5580 1.1478 0.6185 0.120 Uiso 0.5 1 calc R P C 2
H7B H 0.6121 1.0848 0.5829 0.120 Uiso 0.5 1 calc R P C 2

loop_
_atom_site_aniso_label
_atom_site_aniso_U_11
_atom_site_aniso_U_22
_atom_site_aniso_U_33
_atom_site_aniso_U_23
_atom_site_aniso_U_13
_atom_site_aniso_U_12
Ge1 0.0444(3) 0.0503(3) 0.0200(2) 0.0090(2) 0.0038(2) 0.0219(3)
Ge2 0.0262(3) 0.0286(3) 0.0264(2) -0.0013(2) -0.0006(2) 0.0106(2)
Ge3 0.0361(3) 0.0281(3) 0.0426(3) 0.0139(2) 0.0041(2) 0.0128(2)
Ge4 0.0376(3) 0.0306(3) 0.0348(3) 0.0073(2) -0.0064(2) 0.0146(2)
Ge5 0.0515(4) 0.0352(3) 0.0323(3) 0.0001(2) 0.0060(2) 0.0206(3)
Ge6 0.0374(3) 0.0380(3) 0.0273(3) 0.0070(2) 0.0090(2) 0.0089(2)
Ge7 0.0394(3) 0.0304(3) 0.0255(2) 0.0066(2) -0.0019(2) 0.0163(2)
Ge8 0.0343(3) 0.0314(3) 0.0250(2) 0.0066(2) 0.0051(2) 0.0098(2)
Ge9 0.0386(3) 0.0327(3) 0.0292(3) 0.0056(2) -0.0066(2) 0.0069(2)
Si1 0.0498(9) 0.0426(8) 0.0192(6) 0.0046(6) 0.0033(6) 0.0155(7)
Si2 0.0202(7) 0.0229(6) 0.0204(6) 0.0068(5) 0.0017(5) 0.0071(5)
Si3 0.0383(8) 0.0227(7) 0.0337(7) 0.0038(5) -0.0048(6) 0.0081(6)
Si10 0.0564(10) 0.0452(9) 0.0309(7) 0.0151(6) 0.0042(7) 0.0141(7)
Si11 0.0776(13) 0.0694(11) 0.0372(8) 0.0068(8) 0.0218(8) 0.0359(10)
Si12 0.0559(11) 0.0508(9) 0.0310(7) 0.0021(7) -0.0088(7) 0.0133(8)
Si20 0.0308(8) 0.0292(7) 0.0368(7) 0.0158(6) 0.0095(6) 0.0091(6)
Si21 0.0238(7) 0.0359(7) 0.0309(7) 0.0113(6) -0.0007(5) 0.0110(6)
Si22 0.0220(7) 0.0226(6) 0.0190(6) 0.0061(5) 0.0019(5) 0.0070(5)
Si30 0.0997(16) 0.0424(10) 0.0486(9) -0.0119(8) -0.0111(9) 0.0159(10)
Si31 0.0404(9) 0.0358(8) 0.0652(10) 0.0183(7) 0.0086(7) 0.0105(7)
Si32 0.0389(9) 0.0406(9) 0.0616(9) 0.0259(7) -0.0034(7) 0.0121(7)
C11C 0.078(6) 0.147(8) 0.122(6) -0.009(6) 0.023(5) 0.064(6)
C11B 0.176(9) 0.176(9) 0.056(4) 0.041(5) 0.066(5) 0.116(7)
C11A 0.164(8) 0.076(5) 0.112(6) 0.018(4) 0.072(6) 0.070(6)
C12B 0.090(6) 0.146(7) 0.037(3) 0.022(4) -0.024(3) 0.001(5)
C12A 0.091(6) 0.055(5) 0.155(7) 0.031(5) -0.046(5) -0.012(4)
C12C 0.053(5) 0.125(7) 0.085(5) -0.020(4) -0.013(4) 0.024(4)
C20C 0.056(4) 0.048(3) 0.042(3) 0.022(2) 0.021(3) 0.018(3)
C20B 0.047(3) 0.025(3) 0.069(3) 0.013(2) 0.017(3) 0.009(2)
C20A 0.051(4) 0.047(3) 0.053(3) 0.029(3) 0.002(3) 0.016(3)
C21C 0.032(3) 0.047(3) 0.045(3) 0.012(2) 0.003(2) 0.017(2)
C21B 0.027(3) 0.050(3) 0.041(3) 0.005(2) 0.001(2) 0.007(2)
C21A 0.047(4) 0.063(4) 0.041(3) 0.023(3) 0.001(2) 0.025(3)
C22G 0.022(2) 0.029(2) 0.020(2) 0.0067(18) -0.0014(18) 0.0060(19)
C22A 0.025(3) 0.028(2) 0.022(2) 0.0053(18) 0.0056(18) 0.0076(19)
C22M 0.020(2) 0.022(2) 0.028(2) 0.0095(18) 0.0047(18) 0.0044(18)
C22H 0.041(3) 0.028(3) 0.023(2) 0.0055(19) -0.003(2) 0.007(2)
C22N 0.035(3) 0.031(3) 0.031(2) 0.001(2) -0.003(2) 0.015(2)
C22F 0.041(3) 0.029(3) 0.030(2) 0.004(2) -0.003(2) 0.011(2)
C22R 0.026(3) 0.046(3) 0.031(2) 0.015(2) 0.008(2) 0.015(2)
C22Q 0.030(3) 0.053(3) 0.046(3) 0.015(2) 0.013(2) 0.020(2)
C22P 0.023(3) 0.036(3) 0.062(3) 0.019(3) 0.004(2) 0.011(2)
C22O 0.044(3) 0.041(3) 0.037(3) 0.005(2) -0.017(2) 0.014(3)
C22L 0.047(3) 0.039(3) 0.037(3) 0.017(2) 0.017(2) 0.018(2)
C22B 0.071(4) 0.029(3) 0.031(3) 0.004(2) -0.015(3) 0.015(3)
C22E 0.056(4) 0.043(3) 0.024(2) -0.005(2) -0.014(2) 0.014(3)
C22K 0.051(4) 0.055(4) 0.038(3) 0.023(3) 0.017(2) 0.011(3)
C22I 0.055(4) 0.025(3) 0.037(3) 0.008(2) -0.008(2) 0.006(2)
C22D 0.075(4) 0.034(3) 0.044(3) -0.001(2) -0.022(3) -0.001(3)
C22J 0.053(4) 0.038(3) 0.041(3) 0.027(3) -0.002(3) -0.006(3)
C22C 0.102(5) 0.028(3) 0.052(3) 0.001(3) -0.026(3) 0.016(3)
C31C 0.054(4) 0.052(4) 0.103(5) 0.033(4) 0.013(4) 0.004(3)
C31B 0.054(5) 0.091(5) 0.130(6) 0.036(5) 0.015(4) 0.040(4)
C31A 0.091(5) 0.068(4) 0.069(4) 0.020(3) 0.037(4) 0.019(4)
C32C 0.055(4) 0.064(4) 0.113(5) 0.055(4) 0.015(4) 0.024(3)
C32B 0.090(6) 0.092(5) 0.069(4) 0.029(4) -0.038(4) 0.012(4)
C32A 0.058(5) 0.085(5) 0.124(6) 0.053(4) 0.020(4) 0.037(4)
K1 0.0518(9) 0.0920(11) 0.0970(11) 0.0572(9) 0.0146(8) 0.0294(8)
O100 0.044(2) 0.066(2) 0.0365(18) 0.0174(17) 0.0045(16) 0.0244(19)
C100 0.037(4) 0.099(5) 0.075(4) 0.029(4) 0.022(3) 0.031(3)
C101 0.072(5) 0.119(6) 0.087(5) 0.039(5) -0.016(4) 0.043(5)
C102 0.129(7) 0.142(7) 0.038(3) 0.027(4) 0.021(4) 0.089(6)
C103 0.059(4) 0.086(5) 0.045(3) 0.022(3) 0.022(3) 0.038(3)
O120 0.067(4) 0.078(4) 0.165(5) 0.039(4) 0.009(3) 0.006(3)

loop_
_atom_type_symbol
_atom_type_description
_atom_type_scat_dispersion_real
_atom_type_scat_dispersion_imag
_atom_type_scat_source
C C 0.0033 0.0016 'International Tables Vol C Tables 4.2.6.8 and 6.1.1.4'
H H 0.0000 0.0000 'International Tables Vol C Tables 4.2.6.8 and 6.1.1.4'
Ge Ge 0.1547 1.8001 'International Tables Vol C Tables 4.2.6.8 and 6.1.1.4'
K K 0.2009 0.2494 'International Tables Vol C Tables 4.2.6.8 and 6.1.1.4'
O O 0.0106 0.0060 'International Tables Vol C Tables 4.2.6.8 and 6.1.1.4'
Si Si 0.0817 0.0704 'International Tables Vol C Tables 4.2.6.8 and 6.1.1.4'

loop_
_geom_angle_atom_site_label_1
_geom_angle_atom_site_label_2
_geom_angle_atom_site_label_3
_geom_angle
Ge5 Ge1 Ge6 64.35(2)
Ge5 Ge1 Ge9 82.28(2)
Ge7 Ge1 Ge5 115.93(2)
Ge7 Ge1 Ge6 82.89(2)
Ge7 Ge1 Ge9 64.50(2)
Ge9 Ge1 Ge6 116.18(2)
Si1 Ge1 Ge5 123.72(4)
Si1 Ge1 Ge6 119.00(4)
Si1 Ge1 Ge7 120.26(4)
Si1 Ge1 Ge9 124.77(4)
Ge4 Ge2 Ge6 62.893(19)
Ge4 Ge2 Ge7 117.45(2)
Ge6 Ge2 Ge7 82.21(2)
Ge8 Ge2 Ge4 88.24(2)
Ge8 Ge2 Ge6 117.87(2)
Ge8 Ge2 Ge7 63.485(19)
Si2 Ge2 Ge4 120.87(3)
Si2 Ge2 Ge6 116.91(4)
Si2 Ge2 Ge7 121.01(3)
Si2 Ge2 Ge8 125.04(3)
Ge4 Ge3 Ge9 117.98(2)
Ge5 Ge3 Ge4 63.25(2)
Ge5 Ge3 Ge9 81.95(2)
Ge8 Ge3 Ge4 88.28(2)
Ge8 Ge3 Ge5 117.94(2)
Ge8 Ge3 Ge9 63.987(19)
Si3 Ge3 Ge4 122.29(4)
Si3 Ge3 Ge5 115.31(4)
Si3 Ge3 Ge8 126.29(4)
Si3 Ge3 Ge9 118.64(4)
Ge2 Ge4 Ge3 88.24(2)
Ge2 Ge4 Ge5 100.54(2)
Ge2 Ge4 Ge6 58.689(18)
Ge3 Ge4 Ge5 58.292(19)
Ge3 Ge4 Ge6 100.71(2)
Ge6 Ge4 Ge5 61.028(19)
Ge1 Ge5 Ge3 92.75(2)
Ge1 Ge5 Ge4 102.20(2)
Ge1 Ge5 Ge6 58.00(2)
Ge3 Ge5 Ge4 58.46(2)
Ge3 Ge5 Ge6 99.55(2)
Ge4 Ge5 Ge6 59.247(18)
Ge1 Ge6 Ge2 92.35(2)
Ge1 Ge6 Ge4 102.30(2)
Ge1 Ge6 Ge5 57.649(19)
Ge2 Ge6 Ge4 58.418(18)
Ge2 Ge6 Ge5 99.43(2)
Ge4 Ge6 Ge5 59.726(19)
Ge1 Ge7 Ge2 92.66(2)
Ge1 Ge7 Ge8 102.43(2)
Ge1 Ge7 Ge9 58.05(2)
Ge1 Ge7 K1 135.70(3)
Ge2 Ge7 Ge8 57.959(18)
Ge2 Ge7 Ge9 99.85(2)
Ge2 Ge7 K1 110.44(3)
Ge8 Ge7 Ge9 60.006(18)
Ge8 Ge7 K1 64.09(2)
Ge9 Ge7 K1 80.46(3)
Ge2 Ge8 Ge7 58.556(18)
Ge2 Ge8 Ge9 100.60(2)
Ge2 Ge8 K1 118.83(3)
Ge3 Ge8 Ge2 88.70(2)
Ge3 Ge8 Ge7 100.23(2)
Ge3 Ge8 Ge9 58.366(17)
Ge3 Ge8 K1 138.99(3)
Ge7 Ge8 Ge9 60.453(18)
Ge7 Ge8 K1 74.08(3)
Ge9 Ge8 K1 85.49(3)
Ge1 Ge9 Ge3 92.38(2)
Ge1 Ge9 Ge7 57.450(19)
Ge1 Ge9 Ge8 101.63(2)
Ge3 Ge9 Ge7 99.07(2)
Ge3 Ge9 Ge8 57.647(18)
Ge8 Ge9 Ge7 59.540(17)
Si10 Si1 Ge1 106.62(6)
Si11 Si1 Ge1 108.27(6)
Si11 Si1 Si10 111.05(8)
Si11 Si1 Si12 109.55(8)
Si12 Si1 Ge1 107.81(7)
Si12 Si1 Si10 113.33(7)
Si20 Si2 Ge2 108.24(5)
Si21 Si2 Ge2 108.20(5)
Si21 Si2 Si20 107.63(6)
Si22 Si2 Ge2 111.01(6)
Si22 Si2 Si20 113.19(6)
Si22 Si2 Si21 108.40(6)
Si30 Si3 Ge3 109.96(7)
Si30 Si3 Si31 111.21(8)
Si31 Si3 Ge3 107.18(6)
Si32 Si3 Ge3 104.75(6)
Si32 Si3 Si30 112.86(8)
Si32 Si3 Si31 110.54(7)
C10A Si10 Si1 112.9(4)
C10C Si10 Si1 110.0(4)
C10C Si10 C10A 109.4(6)
C10C Si10 C10B 109.8(6)
C10B Si10 Si1 110.7(3)
C10B Si10 C10A 103.8(5)
C1 Si10 Si1 110.9(4)
C0AA Si10 Si1 108.8(5)
C0AA Si10 C1 112.7(6)
C0AA Si10 C1AA 108.2(6)
C1AA Si10 Si1 109.6(4)
C1AA Si10 C1 106.5(6)
C11C Si11 Si1 109.8(2)
C11C Si11 C11B 109.0(4)
C11B Si11 Si1 109.9(2)
C11A Si11 Si1 111.0(2)
C11A Si11 C11C 108.1(4)
C11A Si11 C11B 109.0(4)
C12B Si12 Si1 109.1(2)
C12A Si12 Si1 111.1(2)
C12A Si12 C12B 108.8(3)
C12C Si12 Si1 110.3(2)
C12C Si12 C12B 110.1(3)
C12C Si12 C12A 107.5(4)
C20C Si20 Si2 107.24(15)
C20C Si20 C20A 107.7(2)
C20B Si20 Si2 112.83(16)
C20B Si20 C20C 107.7(2)
C20B Si20 C20A 108.5(2)
C20A Si20 Si2 112.61(17)
C21C Si21 Si2 111.48(15)
C21C Si21 C21A 106.5(2)
C21B Si21 Si2 109.16(15)
C21B Si21 C21C 107.5(2)
C21B Si21 C21A 108.6(2)
C21A Si21 Si2 113.42(16)
C22G Si22 Si2 113.99(13)
C22G Si22 C22M 108.16(18)
C22A Si22 Si2 108.79(14)
C22A Si22 C22G 106.88(17)
C22A Si22 C22M 107.18(18)
C22M Si22 Si2 111.54(13)
C30C Si30 Si3 108.0(6)
C30C Si30 C30A 116.7(8)
C30B Si30 Si3 113.3(4)
C30B Si30 C30C 104.9(8)
C30B Si30 C30A 104.0(7)
C30A Si30 Si3 109.9(5)
C30F Si30 Si3 113.4(5)
C30F Si30 C30E 111.1(7)
C30F Si30 C30D 111.0(9)
C30E Si30 Si3 114.4(5)
C30E Si30 C30D 96.0(8)
C30D Si30 Si3 109.6(6)
C31C Si31 Si3 110.5(2)
C31B Si31 Si3 110.6(2)
C31B Si31 C31C 108.8(3)
C31A Si31 Si3 110.6(2)
C31A Si31 C31C 108.2(3)
C31A Si31 C31B 107.9(3)
C32C Si32 Si3 111.19(19)
C32B Si32 Si3 110.8(2)
C32B Si32 C32C 107.2(3)
C32A Si32 Si3 110.4(2)
C32A Si32 C32C 109.2(3)
C32A Si32 C32B 107.9(3)
C22H C22G Si22 124.3(3)
C22H C22G C22L 116.8(4)
C22L C22G Si22 118.9(3)
C22F C22A Si22 121.7(3)
C22F C22A C22B 116.6(4)
C22B C22A Si22 121.6(3)
C22N C22M Si22 121.4(3)
C22R C22M Si22 121.9(3)
C22R C22M C22N 116.7(4)
C22G C22H C22I 121.8(4)
C22M C22N C22O 121.5(4)
C22E C22F C22A 122.0(4)
C22M C22R C22Q 122.3(4)
C22P C22Q C22R 120.1(4)
C22Q C22P C22O 119.6(4)
C22N C22O K1 94.3(3)
C22P C22O C22N 119.9(4)
C22P C22O K1 106.9(3)
C22K C22L C22G 121.9(4)
C22C C22B C22A 121.7(4)
C22D C22E C22F 119.4(4)
C22J C22K C22L 119.5(5)
C22J C22I C22H 119.3(4)
C22C C22D C22E 120.6(5)
C22K C22J C22I 120.7(4)
C22D C22C C22B 119.7(5)
Ge8 K1 Ge7 41.833(18)
C22O K1 Ge7 74.84(9)
C22O K1 Ge8 92.71(9)
C22O K1 C133 166.7(2)
O100 K1 Ge7 81.40(8)
O100 K1 Ge8 123.21(8)
O100 K1 C22O 68.00(11)
O100 K1 C133 102.3(2)
O100 K1 O121 145.28(19)
O110 K1 Ge7 126.5(2)
O110 K1 Ge8 85.0(2)
O110 K1 C22O 109.8(2)
O110 K1 O100 151.4(2)
O110 K1 O120 94.3(3)
O120 K1 Ge7 102.62(14)
O120 K1 Ge8 103.81(12)
O120 K1 C22O 151.94(15)
O120 K1 O100 83.95(14)
O120 K1 C133 20.3(2)
O120 K1 O121 104.8(2)
C133 K1 Ge7 113.6(2)
C133 K1 Ge8 100.3(2)
O121 K1 Ge7 127.26(18)
O121 K1 Ge8 87.89(18)
O121 K1 C22O 98.3(2)
O121 K1 C133 84.7(3)
C100 O100 K1 126.0(3)
C103 O100 K1 126.8(3)
C103 O100 C100 107.2(4)
O100 C100 C101 107.9(5)
C102 C101 C100 105.4(5)
C101 C102 C103 106.1(4)
O100 C103 C102 106.3(4)
C110 O110 K1 126.0(10)
C113 O110 K1 129.7(9)
C113 O110 C110 104.1(12)
C111 C110 O110 101.4(16)
C112 C111 C110 107.1(18)
C113 C112 C111 106.0(16)
C112 C113 O110 110.5(14)
C120 O120 K1 124.4(5)
C120 O120 C123 96.3(10)
C123 O120 K1 134.0(8)
C130 O120 K1 125.4(12)
C130 O120 C133 112.6(13)
C133 O120 K1 120.7(6)
C121 C120 O120 108.1(9)
C122 C121 C120 97.2(13)
C121 C122 C123 92.0(15)
O120 C123 C122 100.3(17)
O120 C130 C131 117.5(19)
C132 C131 C130 85.1(17)
C133 C132 C131 123(2)
O120 C133 K1 39.0(5)
O120 C133 C132 95.3(14)
C132 C133 K1 129.2(15)
C5 O121 K1 122.1(8)
C7 O121 K1 123.2(14)
C7 O121 C5 110.1(15)
C4 C3 C5 101.7(18)
C3 C4 C7 104.1(17)
O121 C5 C3 103.9(13)
O121 C7 C4 109.4(19)

loop_
_geom_bond_atom_site_label_1
_geom_bond_atom_site_label_2
_geom_bond_distance
Ge1 Ge5 2.5244(7)
Ge1 Ge6 2.5342(7)
Ge1 Ge7 2.5159(7)
Ge1 Ge9 2.5327(8)
Ge1 Si1 2.3749(12)
Ge2 Ge4 2.5323(6)
Ge2 Ge6 2.5397(7)
Ge2 Ge7 2.5450(6)
Ge2 Ge8 2.5286(7)
Ge2 Si2 2.3858(12)
Ge3 Ge4 2.5380(7)
Ge3 Ge5 2.5334(7)
Ge3 Ge8 2.5210(7)
Ge3 Ge9 2.5408(6)
Ge3 Si3 2.3717(13)
Ge4 Ge5 2.6591(7)
Ge4 Ge6 2.6461(7)
Ge5 Ge6 2.6937(8)
Ge7 Ge8 2.6692(7)
Ge7 Ge9 2.6939(7)
Ge7 K1 3.8486(15)
Ge8 Ge9 2.6819(7)
Ge8 K1 3.5998(14)
Si1 Si10 2.349(2)
Si1 Si11 2.337(2)
Si1 Si12 2.344(2)
Si2 Si20 2.3674(16)
Si2 Si21 2.3601(15)
Si2 Si22 2.3530(15)
Si3 Si30 2.3451(19)
Si3 Si31 2.347(2)
Si3 Si32 2.3368(18)
Si10 C10A 1.914(12)
Si10 C10C 1.849(14)
Si10 C10B 1.894(10)
Si10 C1 1.900(12)
Si10 C0AA 1.844(14)
Si10 C1AA 1.892(12)
Si11 C11C 1.856(7)
Si11 C11B 1.862(6)
Si11 C11A 1.851(7)
Si12 C12B 1.868(5)
Si12 C12A 1.863(6)
Si12 C12C 1.855(6)
Si20 C20C 1.869(5)
Si20 C20B 1.868(5)
Si20 C20A 1.871(5)
Si21 C21C 1.870(4)
Si21 C21B 1.867(5)
Si21 C21A 1.870(4)
Si22 C22G 1.884(4)
Si22 C22A 1.876(4)
Si22 C22M 1.891(4)
Si30 C30C 1.830(19)
Si30 C30B 1.804(12)
Si30 C30A 1.938(16)
Si30 C30F 1.809(13)
Si30 C30E 1.828(16)
Si30 C30D 1.92(2)
Si31 C31C 1.879(5)
Si31 C31B 1.872(5)
Si31 C31A 1.854(6)
Si32 C32C 1.878(5)
Si32 C32B 1.852(6)
Si32 C32A 1.850(6)
C22G C22H 1.382(6)
C22G C22L 1.391(6)
C22A C22F 1.391(5)
C22A C22B 1.392(6)
C22M C22N 1.388(5)
C22M C22R 1.381(5)
C22H C22I 1.391(6)
C22N C22O 1.398(6)
C22F C22E 1.389(6)
C22R C22Q 1.383(6)
C22Q C22P 1.369(6)
C22P C22O 1.371(6)
C22O K1 3.303(5)
C22L C22K 1.381(6)
C22B C22C 1.391(6)
C22E C22D 1.368(6)
C22K C22J 1.364(7)
C22I C22J 1.367(7)
C22D C22C 1.367(6)
K1 O100 2.673(3)
K1 O110 2.553(9)
K1 O120 2.589(6)
K1 C133 3.536(14)
K1 O121 2.732(9)
O100 C100 1.411(6)
O100 C103 1.406(5)
C100 C101 1.481(7)
C101 C102 1.454(8)
C102 C103 1.486(7)
O110 C110 1.63(2)
O110 C113 1.400(19)
C110 C111 1.49(3)
C111 C112 1.45(3)
C112 C113 1.39(2)
O120 C120 1.518(14)
O120 C123 1.52(3)
O120 C130 1.30(2)
O120 C133 1.426(14)
C120 C121 1.507(13)
C121 C122 1.465(15)
C122 C123 1.532(18)
C130 C131 1.563(17)
C131 C132 1.552(17)
C132 C133 1.484(17)
O121 C5 1.419(16)
O121 C7 1.26(3)
C3 C4 1.40(3)
C3 C5 1.57(3)
C4 C7 1.59(3)

loop_
_platon_squeeze_void_nr
_platon_squeeze_void_average_x
_platon_squeeze_void_average_y
_platon_squeeze_void_average_z
_platon_squeeze_void_volume
_platon_squeeze_void_count_electrons
_platon_squeeze_void_content
1 0.000 0.500 0.000 399 94 ' '
2 0.500 0.500 0.500 289 67 ' '
